data_4123843
loop_
_publ_author_name
'Mei, Liang-Yong'
'Wei, Yin'
'Tang, Xiang-Ying'
'Shi, Min'

_publ_section_title
;
 Catalyst-Dependent Stereodivergent and Regioselective Synthesis of
 Indole-Fused Heterocycles through Formal Cycloadditions of
 Indolyl-Allenes.
;
_journal_issue 25
_journal_name_full 'Journal of the American Chemical Society'
_journal_page_first 8131
_journal_page_last 8137
_journal_paper_doi 10.1021/jacs.5b02080
_journal_volume 137
_journal_year 2015
_chemical_formula_sum 'C25 H28 N2 O2 S'
_chemical_formula_weight 420.55
_chemical_name_systematic
; 
 ? 
;
_space_group_crystal_system monoclinic
_space_group_IT_number 14
_space_group_name_Hall '-P 2ybc'
_space_group_name_H-M_alt 'P 1 21/c 1'
_symmetry_space_group_name_Hall '-P 2ybc'
_symmetry_space_group_name_H-M 'P 1 21/c 1'
_atom_sites_solution_hydrogens geom
_audit_creation_method SHELXL-2013
_cell_angle_alpha 90
_cell_angle_beta 106.525(2)
_cell_angle_gamma 90
_cell_formula_units_Z 4
_cell_length_a 13.2530(12)
_cell_length_b 10.5434(9)
_cell_length_c 16.5128(16)
_cell_measurement_reflns_used 3320
_cell_measurement_temperature 293(2)
_cell_measurement_theta_max 48.242
_cell_measurement_theta_min 4.642
_cell_volume 2212.1(3)
_computing_cell_refinement 'Bruker SMART'
_computing_data_collection 'Bruker SMART'
_computing_data_reduction 'Bruker SHELXTL'
_computing_molecular_graphics 'Bruker SHELXTL'
_computing_publication_material 'Bruker SHELXTL'
_computing_structure_refinement 'SHELXL-2013 (Sheldrick, 2013)'
_computing_structure_solution 'Bruker SHELXTL'
_diffrn_ambient_temperature 293(2)
_diffrn_measured_fraction_theta_full 1.000
_diffrn_measured_fraction_theta_max 1.000
_diffrn_measurement_device_type 'CCD area detector'
_diffrn_measurement_method 'phi and omega scans'
_diffrn_radiation_type MoK\a
_diffrn_radiation_wavelength 0.71073
_diffrn_reflns_av_R_equivalents 0.0314
_diffrn_reflns_av_unetI/netI 0.0334
_diffrn_reflns_laue_measured_fraction_full 1.000
_diffrn_reflns_laue_measured_fraction_max 1.000
_diffrn_reflns_limit_h_max 16
_diffrn_reflns_limit_h_min -15
_diffrn_reflns_limit_k_max 13
_diffrn_reflns_limit_k_min -12
_diffrn_reflns_limit_l_max 18
_diffrn_reflns_limit_l_min -20
_diffrn_reflns_number 13104
_diffrn_reflns_point_group_measured_fraction_full 1.000
_diffrn_reflns_point_group_measured_fraction_max 1.000
_diffrn_reflns_theta_full 25.242
_diffrn_reflns_theta_max 25.999
_diffrn_reflns_theta_min 1.603
_exptl_absorpt_coefficient_mu 0.170
_exptl_absorpt_correction_T_max 0.7457
_exptl_absorpt_correction_T_min 0.6706
_exptl_absorpt_correction_type multi-scan
_exptl_absorpt_process_details sadabs
_exptl_crystal_colour colorless
_exptl_crystal_density_diffrn 1.263
_exptl_crystal_description prismatic
_exptl_crystal_F_000 896
_exptl_crystal_size_max 0.211
_exptl_crystal_size_mid 0.175
_exptl_crystal_size_min 0.123
_refine_diff_density_max 0.221
_refine_diff_density_min -0.222
_refine_diff_density_rms 0.042
_refine_ls_extinction_method none
_refine_ls_goodness_of_fit_ref 1.049
_refine_ls_hydrogen_treatment constr
_refine_ls_matrix_type full
_refine_ls_number_parameters 273
_refine_ls_number_reflns 4346
_refine_ls_number_restraints 0
_refine_ls_restrained_S_all 1.049
_refine_ls_R_factor_all 0.0656
_refine_ls_R_factor_gt 0.0494
_refine_ls_shift/su_max 0.003
_refine_ls_shift/su_mean 0.000
_refine_ls_structure_factor_coef Fsqd
_refine_ls_weighting_details 'w=1/[\s^2^(Fo^2^)+(0.0795P)^2^+0.4419P] where P=(Fo^2^+2Fc^2^)/3'
_refine_ls_weighting_scheme calc
_refine_ls_wR_factor_gt 0.1385
_refine_ls_wR_factor_ref 0.1515
_reflns_Friedel_coverage 0.000
_reflns_number_gt 3257
_reflns_number_total 4346
_reflns_threshold_expression 'I > 2\s(I)'
_cod_data_source_file ja5b02080_si_003.cif
_cod_data_source_block cd214228
_cod_depositor_comments 'Adding full bibliography for 4123840--4123847.cif.'
_cod_database_code 4123843
_shelx_space_group_comment
; 
The symmetry employed for this shelxl refinement is uniquely defined 
by the following loop, which should always be used as a source of 
symmetry information in preference to the above space-group names. 
They are only intended as comments. 
;
_shelxl_version_number 2013-4

loop_
_space_group_symop_operation_xyz
'x, y, z'
'-x, y+1/2, -z+1/2'
'-x, -y, -z'
'x, -y-1/2, z-1/2'

loop_
_atom_site_label
_atom_site_type_symbol
_atom_site_fract_x
_atom_site_fract_y
_atom_site_fract_z
_atom_site_U_iso_or_equiv
_atom_site_adp_type
_atom_site_occupancy
_atom_site_site_symmetry_order
_atom_site_calc_flag
_atom_site_refinement_flags_posn
_atom_site_refinement_flags_adp
S1 S 0.38078(4) 0.29972(5) 0.01698(3) 0.05350(19) Uani 1 1 d . .
N1 N 0.13967(13) 0.44343(15) 0.11135(12) 0.0550(4) Uani 1 1 d . .
N2 N 0.35207(12) 0.38165(15) 0.09037(11) 0.0523(4) Uani 1 1 d . .
O1 O 0.39623(12) 0.38771(16) -0.04394(10) 0.0681(4) Uani 1 1 d . .
O2 O 0.30192(12) 0.20426(14) -0.00760(11) 0.0658(4) Uani 1 1 d . .
C1 C 0.05084(15) 0.4774(2) 0.13349(13) 0.0532(5) Uani 1 1 d . .
C2 C -0.00665(17) 0.4060(3) 0.17506(15) 0.0673(6) Uani 1 1 d . .
H2 H 0.0116 0.3223 0.1903 0.081 Uiso 1 1 calc R U
C3 C -0.0916(2) 0.4621(3) 0.19323(18) 0.0850(9) Uani 1 1 d . .
H3 H -0.1308 0.4150 0.2211 0.102 Uiso 1 1 calc R U
C4 C -0.1197(2) 0.5843(4) 0.1716(2) 0.0959(10) Uani 1 1 d . .
H4 H -0.1770 0.6196 0.1853 0.115 Uiso 1 1 calc R U
C5 C -0.0636(2) 0.6563(3) 0.12935(17) 0.0803(8) Uani 1 1 d . .
H5 H -0.0832 0.7396 0.1139 0.096 Uiso 1 1 calc R U
C6 C 0.02237(17) 0.6024(2) 0.11030(14) 0.0587(6) Uani 1 1 d . .
C7 C 0.0971(2) 0.6556(2) 0.06707(14) 0.0619(6) Uani 1 1 d . .
H7 H 0.0628 0.6930 0.0118 0.074 Uiso 1 1 calc R U
C8 C 0.17200(16) 0.54451(17) 0.06369(13) 0.0504(5) Uani 1 1 d . .
H8 H 0.1740 0.5207 0.0068 0.060 Uiso 1 1 calc R U
C9 C 0.26406(18) 0.62354(18) 0.11318(13) 0.0522(5) Uani 1 1 d . .
C10 C 0.1925(2) 0.7336(2) 0.12060(16) 0.0648(6) Uani 1 1 d . .
H10 H 0.1892 0.7417 0.1789 0.078 Uiso 1 1 calc R U
C11 C 0.2110(3) 0.8595(2) 0.0869(2) 0.1134(14) Uani 1 1 d . .
H11 H 0.2330 0.8572 0.0351 0.136 Uiso 1 1 calc R U
C12 C 0.2542(4) 0.9666(3) 0.1450(4) 0.162(3) Uani 1 1 d . .
H12A H 0.2692 0.9515 0.2052 0.195 Uiso 1 1 calc R U
H12B H 0.3022 1.0245 0.1292 0.195 Uiso 1 1 calc R U
C13 C 0.1422(4) 0.9680(3) 0.0937(3) 0.1382(18) Uani 1 1 d . .
H13A H 0.1221 1.0268 0.0467 0.166 Uiso 1 1 calc R U
H13B H 0.0890 0.9538 0.1227 0.166 Uiso 1 1 calc R U
C14 C 0.36658(18) 0.60660(19) 0.14029(14) 0.0566(5) Uani 1 1 d . .
C15 C 0.42205(17) 0.4872(2) 0.12738(16) 0.0634(6) Uani 1 1 d . .
H15A H 0.4660 0.5063 0.0909 0.076 Uiso 1 1 calc R U
H15B H 0.4680 0.4603 0.1815 0.076 Uiso 1 1 calc R U
C16 C 0.30077(17) 0.31611(19) 0.14708(14) 0.0557(5) Uani 1 1 d . .
H16A H 0.3228 0.3557 0.2023 0.067 Uiso 1 1 calc R U
H16B H 0.3241 0.2285 0.1535 0.067 Uiso 1 1 calc R U
C17 C 0.18229(17) 0.31889(19) 0.11522(17) 0.0606(6) Uani 1 1 d . .
H17A H 0.1604 0.2815 0.0593 0.073 Uiso 1 1 calc R U
H17B H 0.1537 0.2673 0.1521 0.073 Uiso 1 1 calc R U
C18 C 0.4408(2) 0.7068(3) 0.18832(18) 0.0842(8) Uani 1 1 d . .
H18A H 0.4010 0.7772 0.1999 0.126 Uiso 1 1 calc R U
H18B H 0.4853 0.7352 0.1551 0.126 Uiso 1 1 calc R U
H18C H 0.4834 0.6719 0.2406 0.126 Uiso 1 1 calc R U
C19 C 0.50209(16) 0.2232(2) 0.06071(13) 0.0516(5) Uani 1 1 d . .
C20 C 0.59525(17) 0.2884(2) 0.07015(15) 0.0616(6) Uani 1 1 d . .
H20 H 0.5941 0.3733 0.0546 0.074 Uiso 1 1 calc R U
C21 C 0.68998(18) 0.2265(3) 0.10289(15) 0.0695(6) Uani 1 1 d . .
H21 H 0.7526 0.2705 0.1096 0.083 Uiso 1 1 calc R U
C22 C 0.69321(19) 0.1002(3) 0.12584(14) 0.0669(6) Uani 1 1 d . .
C23 C 0.5997(2) 0.0374(2) 0.11628(15) 0.0695(7) Uani 1 1 d . .
H23 H 0.6008 -0.0474 0.1320 0.083 Uiso 1 1 calc R U
C24 C 0.50452(19) 0.0973(2) 0.08391(15) 0.0617(6) Uani 1 1 d . .
H24 H 0.4421 0.0531 0.0777 0.074 Uiso 1 1 calc R U
C25 C 0.7970(2) 0.0323(3) 0.15860(19) 0.0971(10) Uani 1 1 d . .
H25A H 0.8047 0.0034 0.2152 0.146 Uiso 1 1 calc R U
H25B H 0.8534 0.0893 0.1585 0.146 Uiso 1 1 calc R U
H25C H 0.7989 -0.0392 0.1230 0.146 Uiso 1 1 calc R U

loop_
_atom_site_aniso_label
_atom_site_aniso_U_11
_atom_site_aniso_U_22
_atom_site_aniso_U_33
_atom_site_aniso_U_23
_atom_site_aniso_U_13
_atom_site_aniso_U_12
S1 0.0460(3) 0.0512(3) 0.0630(4) -0.0001(2) 0.0150(2) 0.0035(2)
N1 0.0508(9) 0.0427(9) 0.0771(12) 0.0034(8) 0.0273(8) 0.0012(7)
N2 0.0469(9) 0.0397(8) 0.0730(12) -0.0050(8) 0.0214(8) -0.0026(7)
O1 0.0600(9) 0.0750(10) 0.0691(10) 0.0167(8) 0.0181(8) 0.0077(8)
O2 0.0543(9) 0.0573(9) 0.0834(11) -0.0142(8) 0.0158(8) -0.0017(7)
C1 0.0434(10) 0.0615(13) 0.0509(12) -0.0117(10) 0.0071(9) -0.0024(9)
C2 0.0519(12) 0.0827(16) 0.0693(15) -0.0148(12) 0.0205(11) -0.0160(12)
C3 0.0621(15) 0.118(3) 0.0823(18) -0.0335(17) 0.0323(13) -0.0198(16)
C4 0.0558(15) 0.141(3) 0.096(2) -0.044(2) 0.0290(15) 0.0016(18)
C5 0.0643(15) 0.0930(19) 0.0757(17) -0.0247(15) 0.0073(13) 0.0227(14)
C6 0.0531(11) 0.0651(13) 0.0526(12) -0.0133(10) 0.0063(9) 0.0100(10)
C7 0.0801(15) 0.0516(12) 0.0519(12) 0.0018(10) 0.0155(11) 0.0183(11)
C8 0.0612(12) 0.0409(10) 0.0510(11) -0.0009(8) 0.0193(9) 0.0031(9)
C9 0.0705(14) 0.0369(10) 0.0541(12) -0.0037(8) 0.0257(10) -0.0084(9)
C10 0.0938(17) 0.0390(11) 0.0743(15) -0.0039(10) 0.0447(13) -0.0034(11)
C11 0.198(4) 0.0447(14) 0.147(3) 0.0119(16) 0.129(3) 0.0093(18)
C12 0.219(5) 0.0444(16) 0.305(7) -0.044(3) 0.205(6) -0.040(3)
C13 0.230(5) 0.0499(17) 0.182(4) 0.025(2) 0.134(4) 0.033(3)
C14 0.0676(14) 0.0483(11) 0.0590(13) -0.0082(9) 0.0262(11) -0.0167(10)
C15 0.0518(12) 0.0593(13) 0.0782(15) -0.0072(11) 0.0172(11) -0.0104(10)
C16 0.0584(12) 0.0424(11) 0.0678(14) 0.0041(9) 0.0204(10) 0.0048(9)
C17 0.0577(12) 0.0431(11) 0.0870(16) 0.0081(10) 0.0302(12) -0.0016(9)
C18 0.0919(19) 0.0764(17) 0.0876(19) -0.0256(14) 0.0307(15) -0.0400(15)
C19 0.0507(11) 0.0532(12) 0.0536(12) 0.0004(9) 0.0191(9) 0.0090(9)
C20 0.0531(12) 0.0610(13) 0.0702(14) 0.0019(11) 0.0167(10) 0.0040(10)
C21 0.0500(12) 0.0844(17) 0.0696(15) -0.0087(13) 0.0097(11) 0.0064(12)
C22 0.0667(14) 0.0815(17) 0.0470(12) -0.0084(11) 0.0074(10) 0.0244(13)
C23 0.0818(17) 0.0628(15) 0.0647(15) 0.0040(11) 0.0219(12) 0.0216(13)
C24 0.0642(13) 0.0568(13) 0.0686(14) -0.0003(11) 0.0259(11) 0.0083(11)
C25 0.0777(18) 0.114(2) 0.0829(19) -0.0056(17) -0.0040(14) 0.0413(17)

loop_
_atom_type_symbol
_atom_type_description
_atom_type_scat_dispersion_real
_atom_type_scat_dispersion_imag
_atom_type_scat_source
C C 0.0033 0.0016 'International Tables Vol C Tables 4.2.6.8 and 6.1.1.4'
H H 0.0000 0.0000 'International Tables Vol C Tables 4.2.6.8 and 6.1.1.4'
N N 0.0061 0.0033 'International Tables Vol C Tables 4.2.6.8 and 6.1.1.4'
O O 0.0106 0.0060 'International Tables Vol C Tables 4.2.6.8 and 6.1.1.4'
S S 0.1246 0.1234 'International Tables Vol C Tables 4.2.6.8 and 6.1.1.4'

loop_
_geom_angle_atom_site_label_1
_geom_angle_atom_site_label_2
_geom_angle_atom_site_label_3
_geom_angle
O2 S1 O1 119.99(10)
O2 S1 N2 106.30(9)
O1 S1 N2 107.00(10)
O2 S1 C19 107.67(10)
O1 S1 C19 106.87(9)
N2 S1 C19 108.62(9)
C1 N1 C17 125.93(17)
C1 N1 C8 110.97(16)
C17 N1 C8 121.61(16)
C15 N2 C16 116.22(17)
C15 N2 S1 117.49(14)
C16 N2 S1 118.27(13)
N1 C1 C2 128.6(2)
N1 C1 C6 111.0(2)
C2 C1 C6 120.4(2)
C3 C2 C1 118.2(3)
C3 C2 H2 120.9
C1 C2 H2 120.9
C4 C3 C2 122.0(3)
C4 C3 H3 119.0
C2 C3 H3 119.0
C3 C4 C5 120.4(3)
C3 C4 H4 119.8
C5 C4 H4 119.8
C4 C5 C6 118.9(3)
C4 C5 H5 120.5
C6 C5 H5 120.5
C5 C6 C1 120.1(2)
C5 C6 C7 131.1(2)
C1 C6 C7 108.89(18)
C6 C7 C8 104.67(17)
C6 C7 C10 118.15(19)
C8 C7 C10 89.72(17)
C6 C7 H7 113.8
C8 C7 H7 113.8
C10 C7 H7 113.8
N1 C8 C9 115.26(17)
N1 C8 C7 104.12(16)
C9 C8 C7 89.44(15)
N1 C8 H8 114.9
C9 C8 H8 114.9
C7 C8 H8 114.9
C14 C9 C8 134.88(19)
C14 C9 C10 132.9(2)
C8 C9 C10 92.19(17)
C11 C10 C9 118.5(2)
C11 C10 C7 117.0(3)
C9 C10 C7 88.60(16)
C11 C10 H10 110.4
C9 C10 H10 110.4
C7 C10 H10 110.4
C13 C11 C10 119.3(3)
C13 C11 C12 59.9(3)
C10 C11 C12 120.7(3)
C13 C11 H11 115.2
C10 C11 H11 115.2
C12 C11 H11 115.2
C13 C12 C11 60.0(3)
C13 C12 H12A 117.8
C11 C12 H12A 117.8
C13 C12 H12B 117.8
C11 C12 H12B 117.8
H12A C12 H12B 114.9
C12 C13 C11 60.0(3)
C12 C13 H13A 117.8
C11 C13 H13A 117.8
C12 C13 H13B 117.8
C11 C13 H13B 117.8
H13A C13 H13B 114.9
C9 C14 C15 124.38(19)
C9 C14 C18 122.7(2)
C15 C14 C18 112.9(2)
N2 C15 C14 114.70(17)
N2 C15 H15A 108.6
C14 C15 H15A 108.6
N2 C15 H15B 108.6
C14 C15 H15B 108.6
H15A C15 H15B 107.6
N2 C16 C17 113.04(18)
N2 C16 H16A 109.0
C17 C16 H16A 109.0
N2 C16 H16B 109.0
C17 C16 H16B 109.0
H16A C16 H16B 107.8
N1 C17 C16 113.21(18)
N1 C17 H17A 108.9
C16 C17 H17A 108.9
N1 C17 H17B 108.9
C16 C17 H17B 108.9
H17A C17 H17B 107.7
C14 C18 H18A 109.5
C14 C18 H18B 109.5
H18A C18 H18B 109.5
C14 C18 H18C 109.5
H18A C18 H18C 109.5
H18B C18 H18C 109.5
C24 C19 C20 119.9(2)
C24 C19 S1 120.12(17)
C20 C19 S1 120.01(17)
C21 C20 C19 119.5(2)
C21 C20 H20 120.3
C19 C20 H20 120.3
C20 C21 C22 121.1(2)
C20 C21 H21 119.4
C22 C21 H21 119.4
C23 C22 C21 118.4(2)
C23 C22 C25 120.9(3)
C21 C22 C25 120.7(3)
C22 C23 C24 121.4(2)
C22 C23 H23 119.3
C24 C23 H23 119.3
C23 C24 C19 119.7(2)
C23 C24 H24 120.1
C19 C24 H24 120.1
C22 C25 H25A 109.5
C22 C25 H25B 109.5
H25A C25 H25B 109.5
C22 C25 H25C 109.5
H25A C25 H25C 109.5
H25B C25 H25C 109.5

loop_
_geom_bond_atom_site_label_1
_geom_bond_atom_site_label_2
_geom_bond_distance
S1 O2 1.4244(15)
S1 O1 1.4254(16)
S1 N2 1.6193(17)
S1 C19 1.760(2)
N1 C1 1.376(3)
N1 C17 1.424(3)
N1 C8 1.460(2)
N2 C15 1.466(3)
N2 C16 1.476(3)
C1 C2 1.384(3)
C1 C6 1.394(3)
C2 C3 1.378(4)
C2 H2 0.9300
C3 C4 1.360(4)
C3 H3 0.9300
C4 C5 1.383(4)
C4 H4 0.9300
C5 C6 1.388(3)
C5 H5 0.9300
C6 C7 1.486(3)
C7 C8 1.547(3)
C7 C10 1.555(3)
C7 H7 0.9800
C8 C9 1.511(3)
C8 H8 0.9800
C9 C14 1.316(3)
C9 C10 1.526(3)
C10 C11 1.486(3)
C10 H10 0.9800
C11 C13 1.486(4)
C11 C12 1.487(6)
C11 H11 0.9800
C12 C13 1.485(7)
C12 H12A 0.9700
C12 H12B 0.9700
C13 H13A 0.9700
C13 H13B 0.9700
C14 C15 1.503(3)
C14 C18 1.506(3)
C15 H15A 0.9700
C15 H15B 0.9700
C16 C17 1.508(3)
C16 H16A 0.9700
C16 H16B 0.9700
C17 H17A 0.9700
C17 H17B 0.9700
C18 H18A 0.9600
C18 H18B 0.9600
C18 H18C 0.9600
C19 C24 1.379(3)
C19 C20 1.383(3)
C20 C21 1.382(3)
C20 H20 0.9300
C21 C22 1.382(4)
C21 H21 0.9300
C22 C23 1.374(4)
C22 C25 1.508(3)
C23 C24 1.376(3)
C23 H23 0.9300
C24 H24 0.9300
C25 H25A 0.9600
C25 H25B 0.9600
C25 H25C 0.9600

loop_
_geom_torsion_atom_site_label_1
_geom_torsion_atom_site_label_2
_geom_torsion_atom_site_label_3
_geom_torsion_atom_site_label_4
_geom_torsion
O2 S1 N2 C15 179.81(15)
O1 S1 N2 C15 -50.84(17)
C19 S1 N2 C15 64.21(18)
O2 S1 N2 C16 32.11(17)
O1 S1 N2 C16 161.45(15)
C19 S1 N2 C16 -83.50(16)
C17 N1 C1 C2 10.5(4)
C8 N1 C1 C2 176.6(2)
C17 N1 C1 C6 -171.1(2)
C8 N1 C1 C6 -5.0(2)
N1 C1 C2 C3 177.7(2)
C6 C1 C2 C3 -0.5(3)
C1 C2 C3 C4 0.0(4)
C2 C3 C4 C5 0.7(4)
C3 C4 C5 C6 -0.7(4)
C4 C5 C6 C1 0.2(4)
C4 C5 C6 C7 -179.2(2)
N1 C1 C6 C5 -178.1(2)
C2 C1 C6 C5 0.4(3)
N1 C1 C6 C7 1.5(2)
C2 C1 C6 C7 180.0(2)
C5 C6 C7 C8 -178.2(2)
C1 C6 C7 C8 2.3(2)
C5 C6 C7 C10 84.1(3)
C1 C6 C7 C10 -95.4(2)
C1 N1 C8 C9 102.3(2)
C17 N1 C8 C9 -90.9(2)
C1 N1 C8 C7 6.1(2)
C17 N1 C8 C7 172.96(19)
C6 C7 C8 N1 -5.0(2)
C10 C7 C8 N1 114.13(17)
C6 C7 C8 C9 -120.92(17)
C10 C7 C8 C9 -1.81(16)
N1 C8 C9 C14 76.4(3)
C7 C8 C9 C14 -178.2(3)
N1 C8 C9 C10 -103.52(18)
C7 C8 C9 C10 1.85(16)
C14 C9 C10 C11 58.1(4)
C8 C9 C10 C11 -122.0(3)
C14 C9 C10 C7 178.2(2)
C8 C9 C10 C7 -1.84(16)
C6 C7 C10 C11 -130.1(2)
C8 C7 C10 C11 123.3(2)
C6 C7 C10 C9 108.3(2)
C8 C7 C10 C9 1.80(16)
C9 C10 C11 C13 -179.9(4)
C7 C10 C11 C13 76.0(4)
C9 C10 C11 C12 -109.4(4)
C7 C10 C11 C12 146.4(3)
C10 C11 C12 C13 -108.2(4)
C10 C11 C13 C12 110.6(4)
C8 C9 C14 C15 -1.3(4)
C10 C9 C14 C15 178.6(2)
C8 C9 C14 C18 178.9(2)
C10 C9 C14 C18 -1.2(4)
C16 N2 C15 C14 -74.7(2)
S1 N2 C15 C14 136.92(17)
C9 C14 C15 N2 -7.1(3)
C18 C14 C15 N2 172.7(2)
C15 N2 C16 C17 121.4(2)
S1 N2 C16 C17 -90.49(19)
C1 N1 C17 C16 -139.5(2)
C8 N1 C17 C16 55.7(3)
N2 C16 C17 N1 -64.3(2)
O2 S1 C19 C24 -15.1(2)
O1 S1 C19 C24 -145.24(18)
N2 S1 C19 C24 99.63(19)
O2 S1 C19 C20 163.49(18)
O1 S1 C19 C20 33.3(2)
N2 S1 C19 C20 -81.79(19)
C24 C19 C20 C21 0.0(3)
S1 C19 C20 C21 -178.62(18)
C19 C20 C21 C22 0.4(4)
C20 C21 C22 C23 -0.7(4)
C20 C21 C22 C25 177.8(2)
C21 C22 C23 C24 0.6(3)
C25 C22 C23 C24 -177.9(2)
C22 C23 C24 C19 -0.3(4)
C20 C19 C24 C23 0.0(3)
S1 C19 C24 C23 178.54(17)
